data_7106592
loop_
_publ_author_name
'Xingxing Wu'
'Lei Li'
'Junliang Zhang'

_publ_section_title
;
 Nickel(II)-catalyzed diastereoselective [3+2] cycloaddition of
 N-tosyl-aziridines and aldehydes via selective carbon-carbon bond
 cleavage
;
_journal_name_full Chem.Commun.
_journal_page_first 7824
_journal_paper_doi 10.1039/c1cc12189h
_journal_volume 47
_journal_year 2011
_chemical_formula_sum 'C29 H31 N O10 S'
_chemical_formula_weight 585.61
_chemical_name_systematic
;
?
;
_space_group_IT_number 2
_symmetry_cell_setting triclinic
_symmetry_space_group_name_Hall '-P 1'
_symmetry_space_group_name_H-M 'P -1'
_atom_sites_solution_hydrogens geom
_atom_sites_solution_primary direct
_atom_sites_solution_secondary difmap
_audit_creation_method SHELXL-97
_cell_angle_alpha 83.2260(10)
_cell_angle_beta 64.7520(10)
_cell_angle_gamma 78.1390(10)
_cell_formula_units_Z 2
_cell_length_a 11.3456(4)
_cell_length_b 11.9555(5)
_cell_length_c 12.1699(5)
_cell_measurement_temperature 173(2)
_cell_volume 1460.32(10)
_computing_structure_refinement 'SHELXL-97 (Sheldrick, 1997)'
_computing_structure_solution 'SHELXS-97 (Sheldrick, 1990)'
_diffrn_ambient_temperature 173(2)
_diffrn_measured_fraction_theta_full 0.993
_diffrn_measured_fraction_theta_max 0.993
_diffrn_radiation_monochromator graphite
_diffrn_radiation_source 'fine-focus sealed tube'
_diffrn_radiation_type MoK\a
_diffrn_radiation_wavelength 0.71073
_diffrn_reflns_av_R_equivalents 0.0215
_diffrn_reflns_av_sigmaI/netI 0.0222
_diffrn_reflns_limit_h_max 13
_diffrn_reflns_limit_h_min -10
_diffrn_reflns_limit_k_max 14
_diffrn_reflns_limit_k_min -14
_diffrn_reflns_limit_l_max 14
_diffrn_reflns_limit_l_min -14
_diffrn_reflns_number 17083
_diffrn_reflns_theta_full 25.01
_diffrn_reflns_theta_max 25.01
_diffrn_reflns_theta_min 1.74
_exptl_absorpt_coefficient_mu 0.168
_exptl_absorpt_correction_T_max 0.9883
_exptl_absorpt_correction_T_min 0.9544
_exptl_absorpt_correction_type multi-scan
_exptl_crystal_colour colorless
_exptl_crystal_density_diffrn 1.332
_exptl_crystal_density_method 'not measured'
_exptl_crystal_description block
_exptl_crystal_F_000 616
_exptl_crystal_size_max 0.28
_exptl_crystal_size_mid 0.25
_exptl_crystal_size_min 0.07
_refine_diff_density_max 0.404
_refine_diff_density_min -0.363
_refine_diff_density_rms 0.041
_refine_ls_extinction_method none
_refine_ls_goodness_of_fit_ref 1.040
_refine_ls_hydrogen_treatment constr
_refine_ls_matrix_type full
_refine_ls_number_parameters 370
_refine_ls_number_reflns 5115
_refine_ls_number_restraints 0
_refine_ls_restrained_S_all 1.040
_refine_ls_R_factor_all 0.0402
_refine_ls_R_factor_gt 0.0347
_refine_ls_shift/su_max 0.000
_refine_ls_shift/su_mean 0.000
_refine_ls_structure_factor_coef Fsqd
_refine_ls_weighting_details 'calc w=1/[\s^2^(Fo^2^)+(0.0444P)^2^+0.7044P] where P=(Fo^2^+2Fc^2^)/3'
_refine_ls_weighting_scheme calc
_refine_ls_wR_factor_gt 0.0897
_refine_ls_wR_factor_ref 0.0941
_reflns_number_gt 4480
_reflns_number_total 5115
_reflns_threshold_expression >2sigma(I)
_cod_data_source_file c1cc12189h.txt
_cod_data_source_block z
_cod_original_sg_symbol_H-M P-1
_cod_database_code 7106592

loop_
_symmetry_equiv_pos_as_xyz
'x, y, z'
'-x, -y, -z'

loop_
_atom_site_label
_atom_site_type_symbol
_atom_site_fract_x
_atom_site_fract_y
_atom_site_fract_z
_atom_site_U_iso_or_equiv
_atom_site_adp_type
_atom_site_occupancy
_atom_site_symmetry_multiplicity
_atom_site_calc_flag
_atom_site_refinement_flags
_atom_site_disorder_assembly
_atom_site_disorder_group
S1 S 0.96902(4) 0.20619(3) 0.19968(3) 0.02242(11) Uani 1 1 d . . .
O1 O 1.32910(11) 0.19765(9) 0.14375(10) 0.0246(2) Uani 1 1 d . . .
O2 O 0.97947(12) 0.25340(10) 0.08297(10) 0.0315(3) Uani 1 1 d . . .
O3 O 0.91740(11) 0.10261(9) 0.24572(11) 0.0288(3) Uani 1 1 d . . .
O4 O 1.14251(12) 0.13675(10) 0.40559(10) 0.0310(3) Uani 1 1 d . . .
O5 O 1.16502(15) -0.05244(10) 0.39967(12) 0.0429(3) Uani 1 1 d . . .
O6 O 1.17191(12) 0.00192(10) 0.04905(10) 0.0310(3) Uani 1 1 d . . .
O7 O 1.13103(14) -0.12107(10) 0.20898(12) 0.0388(3) Uani 1 1 d . . .
O8 O 1.62490(12) 0.01114(10) 0.35767(11) 0.0345(3) Uani 1 1 d . . .
O9 O 1.68292(12) -0.21046(10) 0.31039(11) 0.0351(3) Uani 1 1 d . . .
O10 O 1.57609(13) -0.29766(10) 0.18816(12) 0.0368(3) Uani 1 1 d . . .
N1 N 1.11647(13) 0.18075(10) 0.19941(12) 0.0209(3) Uani 1 1 d . . .
C1 C 1.17464(18) 0.46304(15) 0.07744(19) 0.0382(4) Uani 1 1 d . . .
H1A H 1.1901 0.4461 -0.0024 0.046 Uiso 1 1 calc R . .
C2 C 1.1459(2) 0.57570(16) 0.1106(2) 0.0509(6) Uani 1 1 d . . .
H2A H 1.1416 0.6359 0.0534 0.061 Uiso 1 1 calc R . .
C3 C 1.1238(2) 0.60067(16) 0.2257(2) 0.0499(6) Uani 1 1 d . . .
H3A H 1.1060 0.6781 0.2475 0.060 Uiso 1 1 calc R . .
C4 C 1.1271(2) 0.51327(16) 0.3101(2) 0.0456(5) Uani 1 1 d . . .
H4A H 1.1098 0.5306 0.3904 0.055 Uiso 1 1 calc R . .
C5 C 1.15570(19) 0.40064(15) 0.27778(18) 0.0360(4) Uani 1 1 d . . .
H5A H 1.1582 0.3407 0.3358 0.043 Uiso 1 1 calc R . .
C6 C 1.18074(16) 0.37486(13) 0.16102(16) 0.0272(4) Uani 1 1 d . . .
C7 C 1.21667(16) 0.25315(13) 0.12348(15) 0.0243(3) Uani 1 1 d . . .
H7A H 1.2349 0.2502 0.0358 0.029 Uiso 1 1 calc R . .
C8 C 1.18099(15) 0.06577(12) 0.21950(14) 0.0214(3) Uani 1 1 d . . .
C9 C 1.33072(15) 0.07900(13) 0.14153(14) 0.0229(3) Uani 1 1 d . . .
H9A H 1.3561 0.0591 0.0559 0.027 Uiso 1 1 calc R . .
C10 C 1.56595(16) -0.02176(14) 0.29331(15) 0.0266(4) Uani 1 1 d . . .
C11 C 1.47906(16) 0.05106(13) 0.25237(15) 0.0257(3) Uani 1 1 d . . .
H11A H 1.4557 0.1300 0.2697 0.031 Uiso 1 1 calc R . .
C12 C 1.42722(15) 0.00633(13) 0.18593(14) 0.0233(3) Uani 1 1 d . . .
C13 C 1.45795(16) -0.10927(13) 0.16169(15) 0.0267(4) Uani 1 1 d . . .
H13A H 1.4216 -0.1382 0.1157 0.032 Uiso 1 1 calc R . .
C14 C 1.54201(16) -0.18224(13) 0.20498(15) 0.0276(4) Uani 1 1 d . . .
C15 C 1.59832(16) -0.13822(14) 0.26875(15) 0.0272(4) Uani 1 1 d . . .
C16 C 0.83254(18) 0.42073(14) 0.26540(17) 0.0341(4) Uani 1 1 d . . .
H16A H 0.8632 0.4396 0.1809 0.041 Uiso 1 1 calc R . .
C17 C 0.74742(19) 0.50090(16) 0.34999(19) 0.0413(5) Uani 1 1 d . . .
H17A H 0.7198 0.5753 0.3228 0.050 Uiso 1 1 calc R . .
C18 C 0.70194(18) 0.47474(16) 0.47315(18) 0.0392(4) Uani 1 1 d . . .
C19 C 0.74404(19) 0.36564(16) 0.51090(17) 0.0381(4) Uani 1 1 d . . .
H19A H 0.7139 0.3469 0.5954 0.046 Uiso 1 1 calc R . .
C20 C 0.82850(17) 0.28395(14) 0.42860(15) 0.0298(4) Uani 1 1 d . . .
H20A H 0.8560 0.2095 0.4557 0.036 Uiso 1 1 calc R . .
C21 C 0.87237(15) 0.31249(13) 0.30577(15) 0.0239(3) Uani 1 1 d . . .
C22 C 0.6079(2) 0.5634(2) 0.5639(2) 0.0613(6) Uani 1 1 d . . .
H22A H 0.5895 0.6344 0.5205 0.092 Uiso 1 1 calc R . .
H22B H 0.6483 0.5780 0.6166 0.092 Uiso 1 1 calc R . .
H22C H 0.5251 0.5351 0.6135 0.092 Uiso 1 1 calc R . .
C23 C 1.15855(15) 0.04062(13) 0.35305(14) 0.0236(3) Uani 1 1 d . . .
C24 C 1.1411(2) 0.12489(18) 0.52610(16) 0.0414(5) Uani 1 1 d . . .
H24A H 1.1287 0.2008 0.5563 0.062 Uiso 1 1 calc R . .
H24B H 1.2252 0.0800 0.5224 0.062 Uiso 1 1 calc R . .
H24C H 1.0683 0.0859 0.5811 0.062 Uiso 1 1 calc R . .
C25 C 1.15431(16) -0.02975(13) 0.16338(15) 0.0252(3) Uani 1 1 d . . .
C26 C 1.1591(2) -0.08318(17) -0.01831(18) 0.0428(5) Uani 1 1 d . . .
H26A H 1.1734 -0.0527 -0.1005 0.064 Uiso 1 1 calc R . .
H26B H 1.0702 -0.1026 0.0230 0.064 Uiso 1 1 calc R . .
H26C H 1.2250 -0.1519 -0.0231 0.064 Uiso 1 1 calc R . .
C27 C 1.58765(19) 0.12695(15) 0.39420(18) 0.0381(4) Uani 1 1 d . . .
H27A H 1.6371 0.1394 0.4396 0.057 Uiso 1 1 calc R . .
H27B H 1.4926 0.1426 0.4461 0.057 Uiso 1 1 calc R . .
H27D H 1.6076 0.1784 0.3221 0.057 Uiso 1 1 calc R . .
C28 C 1.81904(18) -0.21017(19) 0.23115(18) 0.0462(5) Uani 1 1 d . . .
H28A H 1.8751 -0.2627 0.2646 0.069 Uiso 1 1 calc R . .
H28D H 1.8383 -0.1327 0.2238 0.069 Uiso 1 1 calc R . .
H28B H 1.8369 -0.2349 0.1508 0.069 Uiso 1 1 calc R . .
C29 C 1.5057(2) -0.34651(15) 0.13787(18) 0.0405(5) Uani 1 1 d . . .
H29D H 1.5385 -0.4290 0.1300 0.061 Uiso 1 1 calc R . .
H29A H 1.5193 -0.3109 0.0576 0.061 Uiso 1 1 calc R . .
H29B H 1.4111 -0.3331 0.1916 0.061 Uiso 1 1 calc R . .

loop_
_atom_site_aniso_label
_atom_site_aniso_U_11
_atom_site_aniso_U_22
_atom_site_aniso_U_33
_atom_site_aniso_U_23
_atom_site_aniso_U_13
_atom_site_aniso_U_12
S1 0.0250(2) 0.0220(2) 0.0247(2) -0.00019(15) -0.01482(17) -0.00348(15)
O1 0.0243(6) 0.0194(5) 0.0323(6) 0.0048(4) -0.0148(5) -0.0042(4)
O2 0.0358(7) 0.0363(7) 0.0282(6) 0.0016(5) -0.0209(5) -0.0032(5)
O3 0.0285(6) 0.0249(6) 0.0365(7) -0.0020(5) -0.0153(5) -0.0072(5)
O4 0.0451(7) 0.0289(6) 0.0237(6) 0.0012(5) -0.0188(5) -0.0073(5)
O5 0.0683(10) 0.0276(7) 0.0342(7) 0.0122(5) -0.0254(7) -0.0096(6)
O6 0.0418(7) 0.0287(6) 0.0281(6) -0.0038(5) -0.0173(5) -0.0098(5)
O7 0.0549(8) 0.0214(6) 0.0449(8) 0.0034(5) -0.0231(7) -0.0135(6)
O8 0.0326(7) 0.0330(7) 0.0447(7) -0.0042(5) -0.0242(6) -0.0002(5)
O9 0.0307(7) 0.0331(7) 0.0377(7) 0.0036(5) -0.0168(6) 0.0055(5)
O10 0.0436(7) 0.0209(6) 0.0449(7) -0.0037(5) -0.0206(6) 0.0030(5)
N1 0.0236(7) 0.0161(6) 0.0252(7) 0.0032(5) -0.0126(6) -0.0045(5)
C1 0.0362(10) 0.0277(9) 0.0497(11) 0.0133(8) -0.0206(9) -0.0054(8)
C2 0.0454(12) 0.0257(10) 0.0789(16) 0.0190(10) -0.0288(12) -0.0054(8)
C3 0.0396(11) 0.0199(9) 0.0942(18) -0.0034(10) -0.0319(12) -0.0035(8)
C4 0.0493(12) 0.0303(10) 0.0675(14) -0.0101(9) -0.0324(11) -0.0055(9)
C5 0.0453(11) 0.0237(9) 0.0480(11) 0.0023(8) -0.0280(9) -0.0075(8)
C6 0.0233(8) 0.0204(8) 0.0403(10) 0.0064(7) -0.0162(7) -0.0066(6)
C7 0.0254(8) 0.0227(8) 0.0273(8) 0.0063(6) -0.0144(7) -0.0057(6)
C8 0.0248(8) 0.0166(7) 0.0237(8) 0.0027(6) -0.0120(7) -0.0028(6)
C9 0.0251(8) 0.0197(7) 0.0228(8) 0.0015(6) -0.0094(7) -0.0042(6)
C10 0.0223(8) 0.0293(9) 0.0272(8) 0.0015(7) -0.0099(7) -0.0044(7)
C11 0.0234(8) 0.0215(8) 0.0298(8) 0.0005(6) -0.0098(7) -0.0026(6)
C12 0.0203(8) 0.0230(8) 0.0231(8) 0.0015(6) -0.0068(7) -0.0022(6)
C13 0.0270(9) 0.0257(8) 0.0257(8) -0.0021(7) -0.0099(7) -0.0028(7)
C14 0.0279(9) 0.0206(8) 0.0268(8) -0.0003(6) -0.0064(7) 0.0005(6)
C15 0.0232(8) 0.0260(8) 0.0277(8) 0.0036(7) -0.0096(7) 0.0014(6)
C16 0.0353(10) 0.0270(9) 0.0375(10) 0.0041(7) -0.0162(8) -0.0001(7)
C17 0.0404(11) 0.0253(9) 0.0566(13) -0.0008(8) -0.0230(10) 0.0042(8)
C18 0.0327(10) 0.0354(10) 0.0498(12) -0.0138(9) -0.0173(9) 0.0009(8)
C19 0.0402(11) 0.0398(10) 0.0319(9) -0.0051(8) -0.0129(8) -0.0044(8)
C20 0.0350(10) 0.0255(8) 0.0311(9) 0.0015(7) -0.0165(8) -0.0047(7)
C21 0.0235(8) 0.0221(8) 0.0287(8) -0.0002(6) -0.0135(7) -0.0038(6)
C22 0.0544(14) 0.0533(14) 0.0691(16) -0.0282(12) -0.0224(12) 0.0135(11)
C23 0.0208(8) 0.0240(8) 0.0246(8) 0.0029(6) -0.0091(7) -0.0036(6)
C24 0.0547(12) 0.0523(12) 0.0240(9) 0.0012(8) -0.0206(9) -0.0153(10)
C25 0.0245(8) 0.0205(8) 0.0303(9) -0.0021(7) -0.0117(7) -0.0019(6)
C26 0.0519(12) 0.0427(11) 0.0421(11) -0.0151(9) -0.0227(10) -0.0107(9)
C27 0.0382(10) 0.0363(10) 0.0462(11) -0.0076(8) -0.0224(9) -0.0055(8)
C28 0.0293(10) 0.0636(14) 0.0397(11) -0.0053(10) -0.0159(9) 0.0104(9)
C29 0.0462(11) 0.0257(9) 0.0453(11) -0.0040(8) -0.0139(9) -0.0068(8)

loop_
_atom_type_symbol
_atom_type_description
_atom_type_scat_dispersion_real
_atom_type_scat_dispersion_imag
_atom_type_scat_source
C C 0.0033 0.0016 'International Tables Vol C Tables 4.2.6.8 and 6.1.1.4'
H H 0.0000 0.0000 'International Tables Vol C Tables 4.2.6.8 and 6.1.1.4'
N N 0.0061 0.0033 'International Tables Vol C Tables 4.2.6.8 and 6.1.1.4'
O O 0.0106 0.0060 'International Tables Vol C Tables 4.2.6.8 and 6.1.1.4'
S S 0.1246 0.1234 'International Tables Vol C Tables 4.2.6.8 and 6.1.1.4'

loop_
_geom_angle_atom_site_label_1
_geom_angle_atom_site_label_2
_geom_angle_atom_site_label_3
_geom_angle
_geom_angle_site_symmetry_1
_geom_angle_site_symmetry_3
_geom_angle_publ_flag
O2 S1 O3 120.39(7) . . ?
O2 S1 N1 108.56(7) . . ?
O3 S1 N1 105.19(6) . . ?
O2 S1 C21 107.12(7) . . ?
O3 S1 C21 107.87(7) . . ?
N1 S1 C21 107.06(7) . . ?
C7 O1 C9 105.34(11) . . ?
C23 O4 C24 116.26(13) . . ?
C25 O6 C26 115.11(14) . . ?
C10 O8 C27 117.69(13) . . ?
C15 O9 C28 112.54(13) . . ?
C14 O10 C29 116.85(14) . . ?
C8 N1 C7 110.68(12) . . ?
C8 N1 S1 122.53(10) . . ?
C7 N1 S1 120.61(10) . . ?
C2 C1 C6 119.9(2) . . ?
C2 C1 H1A 120.0 . . ?
C6 C1 H1A 120.0 . . ?
C3 C2 C1 120.32(19) . . ?
C3 C2 H2A 119.8 . . ?
C1 C2 H2A 119.8 . . ?
C2 C3 C4 120.05(18) . . ?
C2 C3 H3A 120.0 . . ?
C4 C3 H3A 120.0 . . ?
C5 C4 C3 120.0(2) . . ?
C5 C4 H4A 120.0 . . ?
C3 C4 H4A 120.0 . . ?
C4 C5 C6 120.22(18) . . ?
C4 C5 H5A 119.9 . . ?
C6 C5 H5A 119.9 . . ?
C5 C6 C1 119.46(16) . . ?
C5 C6 C7 120.73(15) . . ?
C1 C6 C7 119.79(16) . . ?
O1 C7 N1 101.87(11) . . ?
O1 C7 C6 109.91(13) . . ?
N1 C7 C6 114.12(13) . . ?
O1 C7 H7A 110.2 . . ?
N1 C7 H7A 110.2 . . ?
C6 C7 H7A 110.2 . . ?
N1 C8 C23 112.47(12) . . ?
N1 C8 C25 114.33(12) . . ?
C23 C8 C25 113.49(13) . . ?
N1 C8 C9 99.35(11) . . ?
C23 C8 C9 108.96(12) . . ?
C25 C8 C9 107.01(12) . . ?
O1 C9 C12 112.67(13) . . ?
O1 C9 C8 103.67(11) . . ?
C12 C9 C8 114.83(12) . . ?
O1 C9 H9A 108.5 . . ?
C12 C9 H9A 108.5 . . ?
C8 C9 H9A 108.5 . . ?
O8 C10 C11 124.86(15) . . ?
O8 C10 C15 115.01(14) . . ?
C11 C10 C15 120.13(15) . . ?
C12 C11 C10 118.90(15) . . ?
C12 C11 H11A 120.6 . . ?
C10 C11 H11A 120.6 . . ?
C11 C12 C13 121.48(14) . . ?
C11 C12 C9 121.81(14) . . ?
C13 C12 C9 116.66(14) . . ?
C14 C13 C12 119.60(15) . . ?
C14 C13 H13A 120.2 . . ?
C12 C13 H13A 120.2 . . ?
O10 C14 C13 124.04(15) . . ?
O10 C14 C15 116.23(14) . . ?
C13 C14 C15 119.73(14) . . ?
O9 C15 C14 119.68(14) . . ?
O9 C15 C10 120.17(15) . . ?
C14 C15 C10 120.12(14) . . ?
C17 C16 C21 119.04(17) . . ?
C17 C16 H16A 120.5 . . ?
C21 C16 H16A 120.5 . . ?
C18 C17 C16 121.18(17) . . ?
C18 C17 H17A 119.4 . . ?
C16 C17 H17A 119.4 . . ?
C17 C18 C19 118.47(17) . . ?
C17 C18 C22 120.27(19) . . ?
C19 C18 C22 121.27(19) . . ?
C20 C19 C18 121.58(18) . . ?
C20 C19 H19A 119.2 . . ?
C18 C19 H19A 119.2 . . ?
C19 C20 C21 118.71(16) . . ?
C19 C20 H20A 120.6 . . ?
C21 C20 H20A 120.6 . . ?
C20 C21 C16 121.02(15) . . ?
C20 C21 S1 119.24(12) . . ?
C16 C21 S1 119.53(13) . . ?
C18 C22 H22A 109.5 . . ?
C18 C22 H22B 109.5 . . ?
H22A C22 H22B 109.5 . . ?
C18 C22 H22C 109.5 . . ?
H22A C22 H22C 109.5 . . ?
H22B C22 H22C 109.5 . . ?
O5 C23 O4 124.89(15) . . ?
O5 C23 C8 124.93(15) . . ?
O4 C23 C8 109.93(12) . . ?
O4 C24 H24A 109.5 . . ?
O4 C24 H24B 109.5 . . ?
H24A C24 H24B 109.5 . . ?
O4 C24 H24C 109.5 . . ?
H24A C24 H24C 109.5 . . ?
H24B C24 H24C 109.5 . . ?
O7 C25 O6 124.19(15) . . ?
O7 C25 C8 126.73(15) . . ?
O6 C25 C8 108.87(13) . . ?
O6 C26 H26A 109.5 . . ?
O6 C26 H26B 109.5 . . ?
H26A C26 H26B 109.5 . . ?
O6 C26 H26C 109.5 . . ?
H26A C26 H26C 109.5 . . ?
H26B C26 H26C 109.5 . . ?
O8 C27 H27A 109.5 . . ?
O8 C27 H27B 109.5 . . ?
H27A C27 H27B 109.5 . . ?
O8 C27 H27D 109.5 . . ?
H27A C27 H27D 109.5 . . ?
H27B C27 H27D 109.5 . . ?
O9 C28 H28A 109.5 . . ?
O9 C28 H28D 109.5 . . ?
H28A C28 H28D 109.5 . . ?
O9 C28 H28B 109.5 . . ?
H28A C28 H28B 109.5 . . ?
H28D C28 H28B 109.5 . . ?
O10 C29 H29D 109.5 . . ?
O10 C29 H29A 109.5 . . ?
H29D C29 H29A 109.5 . . ?
O10 C29 H29B 109.5 . . ?
H29D C29 H29B 109.5 . . ?
H29A C29 H29B 109.5 . . ?

loop_
_geom_bond_atom_site_label_1
_geom_bond_atom_site_label_2
_geom_bond_distance
_geom_bond_site_symmetry_2
_geom_bond_publ_flag
S1 O2 1.4300(12) . ?
S1 O3 1.4300(12) . ?
S1 N1 1.6363(13) . ?
S1 C21 1.7581(16) . ?
O1 C7 1.4178(18) . ?
O1 C9 1.4181(18) . ?
O4 C23 1.3233(19) . ?
O4 C24 1.450(2) . ?
O5 C23 1.1908(19) . ?
O6 C25 1.338(2) . ?
O6 C26 1.445(2) . ?
O7 C25 1.1918(19) . ?
O8 C10 1.358(2) . ?
O8 C27 1.427(2) . ?
O9 C15 1.3766(19) . ?
O9 C28 1.430(2) . ?
O10 C14 1.3694(19) . ?
O10 C29 1.430(2) . ?
N1 C8 1.4646(18) . ?
N1 C7 1.488(2) . ?
C1 C2 1.385(3) . ?
C1 C6 1.389(2) . ?
C1 H1A 0.9500 . ?
C2 C3 1.372(3) . ?
C2 H2A 0.9500 . ?
C3 C4 1.383(3) . ?
C3 H3A 0.9500 . ?
C4 C5 1.382(2) . ?
C4 H4A 0.9500 . ?
C5 C6 1.385(3) . ?
C5 H5A 0.9500 . ?
C6 C7 1.499(2) . ?
C7 H7A 1.0000 . ?
C8 C23 1.536(2) . ?
C8 C25 1.538(2) . ?
C8 C9 1.585(2) . ?
C9 C12 1.499(2) . ?
C9 H9A 1.0000 . ?
C10 C11 1.394(2) . ?
C10 C15 1.399(2) . ?
C11 C12 1.387(2) . ?
C11 H11A 0.9500 . ?
C12 C13 1.389(2) . ?
C13 C14 1.388(2) . ?
C13 H13A 0.9500 . ?
C14 C15 1.395(2) . ?
C16 C17 1.384(3) . ?
C16 C21 1.385(2) . ?
C16 H16A 0.9500 . ?
C17 C18 1.381(3) . ?
C17 H17A 0.9500 . ?
C18 C19 1.389(3) . ?
C18 C22 1.512(3) . ?
C19 C20 1.379(2) . ?
C19 H19A 0.9500 . ?
C20 C21 1.383(2) . ?
C20 H20A 0.9500 . ?
C22 H22A 0.9800 . ?
C22 H22B 0.9800 . ?
C22 H22C 0.9800 . ?
C24 H24A 0.9800 . ?
C24 H24B 0.9800 . ?
C24 H24C 0.9800 . ?
C26 H26A 0.9800 . ?
C26 H26B 0.9800 . ?
C26 H26C 0.9800 . ?
C27 H27A 0.9800 . ?
C27 H27B 0.9800 . ?
C27 H27D 0.9800 . ?
C28 H28A 0.9800 . ?
C28 H28D 0.9800 . ?
C28 H28B 0.9800 . ?
C29 H29D 0.9800 . ?
C29 H29A 0.9800 . ?
C29 H29B 0.9800 . ?

loop_
_geom_torsion_atom_site_label_1
_geom_torsion_atom_site_label_2
_geom_torsion_atom_site_label_3
_geom_torsion_atom_site_label_4
_geom_torsion
_geom_torsion_site_symmetry_1
_geom_torsion_site_symmetry_2
_geom_torsion_site_symmetry_3
_geom_torsion_site_symmetry_4
_geom_torsion_publ_flag
O2 S1 N1 C8 -118.98(12) . . . . ?
O3 S1 N1 C8 11.12(13) . . . . ?
C21 S1 N1 C8 125.69(12) . . . . ?
O2 S1 N1 C7 30.79(13) . . . . ?
O3 S1 N1 C7 160.89(11) . . . . ?
C21 S1 N1 C7 -84.54(13) . . . . ?
C6 C1 C2 C3 0.1(3) . . . . ?
C1 C2 C3 C4 -1.4(3) . . . . ?
C2 C3 C4 C5 1.4(3) . . . . ?
C3 C4 C5 C6 -0.1(3) . . . . ?
C4 C5 C6 C1 -1.1(3) . . . . ?
C4 C5 C6 C7 177.76(17) . . . . ?
C2 C1 C6 C5 1.1(3) . . . . ?
C2 C1 C6 C7 -177.77(17) . . . . ?
C9 O1 C7 N1 41.43(14) . . . . ?
C9 O1 C7 C6 162.78(13) . . . . ?
C8 N1 C7 O1 -23.17(15) . . . . ?
S1 N1 C7 O1 -176.19(9) . . . . ?
C8 N1 C7 C6 -141.56(13) . . . . ?
S1 N1 C7 C6 65.43(16) . . . . ?
C5 C6 C7 O1 -56.1(2) . . . . ?
C1 C6 C7 O1 122.81(16) . . . . ?
C5 C6 C7 N1 57.6(2) . . . . ?
C1 C6 C7 N1 -123.50(16) . . . . ?
C7 N1 C8 C23 112.97(14) . . . . ?
S1 N1 C8 C23 -94.62(14) . . . . ?
C7 N1 C8 C25 -115.71(14) . . . . ?
S1 N1 C8 C25 36.70(17) . . . . ?
C7 N1 C8 C9 -2.14(15) . . . . ?
S1 N1 C8 C9 150.26(10) . . . . ?
C7 O1 C9 C12 -168.55(12) . . . . ?
C7 O1 C9 C8 -43.81(14) . . . . ?
N1 C8 C9 O1 26.96(14) . . . . ?
C23 C8 C9 O1 -90.82(13) . . . . ?
C25 C8 C9 O1 146.11(12) . . . . ?
N1 C8 C9 C12 150.29(13) . . . . ?
C23 C8 C9 C12 32.51(17) . . . . ?
C25 C8 C9 C12 -90.56(15) . . . . ?
C27 O8 C10 C11 5.0(2) . . . . ?
C27 O8 C10 C15 -175.00(15) . . . . ?
O8 C10 C11 C12 179.11(15) . . . . ?
C15 C10 C11 C12 -0.9(2) . . . . ?
C10 C11 C12 C13 1.3(2) . . . . ?
C10 C11 C12 C9 178.52(14) . . . . ?
O1 C9 C12 C11 16.8(2) . . . . ?
C8 C9 C12 C11 -101.55(17) . . . . ?
O1 C9 C12 C13 -165.82(13) . . . . ?
C8 C9 C12 C13 75.80(17) . . . . ?
C11 C12 C13 C14 0.2(2) . . . . ?
C9 C12 C13 C14 -177.13(14) . . . . ?
C29 O10 C14 C13 -9.0(2) . . . . ?
C29 O10 C14 C15 171.70(15) . . . . ?
C12 C13 C14 O10 178.58(15) . . . . ?
C12 C13 C14 C15 -2.2(2) . . . . ?
C28 O9 C15 C14 97.82(19) . . . . ?
C28 O9 C15 C10 -84.02(19) . . . . ?
O10 C14 C15 O9 0.1(2) . . . . ?
C13 C14 C15 O9 -179.23(15) . . . . ?
O10 C14 C15 C10 -178.09(15) . . . . ?
C13 C14 C15 C10 2.6(2) . . . . ?
O8 C10 C15 O9 0.8(2) . . . . ?
C11 C10 C15 O9 -179.23(15) . . . . ?
O8 C10 C15 C14 178.94(15) . . . . ?
C11 C10 C15 C14 -1.1(2) . . . . ?
C21 C16 C17 C18 0.0(3) . . . . ?
C16 C17 C18 C19 0.3(3) . . . . ?
C16 C17 C18 C22 -179.4(2) . . . . ?
C17 C18 C19 C20 -0.5(3) . . . . ?
C22 C18 C19 C20 179.21(19) . . . . ?
C18 C19 C20 C21 0.4(3) . . . . ?
C19 C20 C21 C16 -0.1(3) . . . . ?
C19 C20 C21 S1 -174.84(14) . . . . ?
C17 C16 C21 C20 -0.1(3) . . . . ?
C17 C16 C21 S1 174.63(14) . . . . ?
O2 S1 C21 C20 169.64(13) . . . . ?
O3 S1 C21 C20 38.69(15) . . . . ?
N1 S1 C21 C20 -74.08(14) . . . . ?
O2 S1 C21 C16 -5.16(16) . . . . ?
O3 S1 C21 C16 -136.11(14) . . . . ?
N1 S1 C21 C16 111.13(14) . . . . ?
C24 O4 C23 O5 3.9(2) . . . . ?
C24 O4 C23 C8 -170.64(14) . . . . ?
N1 C8 C23 O5 156.62(16) . . . . ?
C25 C8 C23 O5 24.9(2) . . . . ?
C9 C8 C23 O5 -94.23(19) . . . . ?
N1 C8 C23 O4 -28.84(17) . . . . ?
C25 C8 C23 O4 -160.59(13) . . . . ?
C9 C8 C23 O4 80.31(15) . . . . ?
C26 O6 C25 O7 0.8(2) . . . . ?
C26 O6 C25 C8 175.91(14) . . . . ?
N1 C8 C25 O7 -138.03(17) . . . . ?
C23 C8 C25 O7 -7.2(2) . . . . ?
C9 C8 C25 O7 113.02(18) . . . . ?
N1 C8 C25 O6 46.98(17) . . . . ?
C23 C8 C25 O6 177.81(12) . . . . ?
C9 C8 C25 O6 -61.97(15) . . . . ?
